data_7033108
loop_
_publ_author_name
'Zhao, Shu-Na'
'Song, Xue-Zhi'
'Zhu, Min'
'Meng, Xing'
'Wu, Lan-Lan'
'Song, Shu-Yan'
'Wang, Cheng'
'Zhang, Hong-Jie'

_publ_section_title
;
 Assembly of three coordination polymers based on a sulfonic-carboxylic
 ligand showing high proton conductivity.
;
_journal_issue 3
_journal_name_full 'Dalton transactions (Cambridge, England : 2003)'
_journal_page_first 948
_journal_page_last 954
_journal_paper_doi 10.1039/c4dt02870h
_journal_volume 44
_journal_year 2015
_chemical_formula_sum 'C27 H37 Ca2 N5 O15 S2'
_chemical_formula_weight 815.90
_chemical_name_systematic
; 
 ? 
;
_space_group_IT_number 15
_symmetry_cell_setting monoclinic
_symmetry_space_group_name_Hall '-C 2yc'
_symmetry_space_group_name_H-M 'C 1 2/c 1'
_atom_sites_solution_hydrogens geom
_atom_sites_solution_primary direct
_atom_sites_solution_secondary difmap
_audit_creation_method SHELXL-97
_cell_angle_alpha 90.00
_cell_angle_beta 104.539(2)
_cell_angle_gamma 90.00
_cell_formula_units_Z 4
_cell_length_a 14.4784(15)
_cell_length_b 13.8157(15)
_cell_length_c 19.3044(19)
_cell_measurement_reflns_used 2110
_cell_measurement_temperature 296(2)
_cell_measurement_theta_max 22.41
_cell_measurement_theta_min 2.18
_cell_volume 3737.8(7)
_computing_cell_refinement 'Bruker SMART'
_computing_data_collection 'Bruker SMART'
_computing_data_reduction 'Bruker SAINT'
_computing_molecular_graphics SHELXP-97
_computing_publication_material SHELXTL
_computing_structure_refinement 'SHELXL-97 (Sheldrick, 1997)'
_computing_structure_solution 'SHELXS-97 (Sheldrick, 1990)'
_diffrn_ambient_temperature 296(2)
_diffrn_detector_area_resol_mean 9.00cm
_diffrn_measured_fraction_theta_full 0.999
_diffrn_measured_fraction_theta_max 0.999
_diffrn_measurement_device_type 'CCD area detector'
_diffrn_measurement_method 'phi and omega scans'
_diffrn_radiation_monochromator graphite
_diffrn_radiation_source 'fine-focus sealed tube'
_diffrn_radiation_type MoK\a
_diffrn_radiation_wavelength 0.71073
_diffrn_reflns_av_R_equivalents 0.0685
_diffrn_reflns_av_unetI/netI 0.0758
_diffrn_reflns_limit_h_max 17
_diffrn_reflns_limit_h_min -17
_diffrn_reflns_limit_k_max 15
_diffrn_reflns_limit_k_min -16
_diffrn_reflns_limit_l_max 15
_diffrn_reflns_limit_l_min -23
_diffrn_reflns_number 10847
_diffrn_reflns_theta_full 25.27
_diffrn_reflns_theta_max 25.27
_diffrn_reflns_theta_min 2.07
_diffrn_standards_decay_% none
_diffrn_standards_interval_count none
_diffrn_standards_interval_time none
_diffrn_standards_number none
_exptl_absorpt_coefficient_mu 0.488
_exptl_absorpt_correction_T_max 0.923
_exptl_absorpt_correction_T_min 0.874
_exptl_absorpt_correction_type multi-scan
_exptl_crystal_colour colorless
_exptl_crystal_density_diffrn 1.450
_exptl_crystal_density_method 'not measured'
_exptl_crystal_description block
_exptl_crystal_F_000 1704
_exptl_crystal_size_max 0.25
_exptl_crystal_size_mid 0.23
_exptl_crystal_size_min 0.19
_refine_diff_density_max 0.409
_refine_diff_density_min -0.236
_refine_diff_density_rms 0.056
_refine_ls_extinction_method none
_refine_ls_goodness_of_fit_ref 1.039
_refine_ls_hydrogen_treatment mixed
_refine_ls_matrix_type full
_refine_ls_number_parameters 341
_refine_ls_number_reflns 3392
_refine_ls_number_restraints 451
_refine_ls_restrained_S_all 1.256
_refine_ls_R_factor_all 0.1033
_refine_ls_R_factor_gt 0.0528
_refine_ls_shift/su_max 0.004
_refine_ls_shift/su_mean 0.000
_refine_ls_structure_factor_coef Fsqd
_refine_ls_weighting_details 'calc w=1/[\s^2^(Fo^2^)+(0.0350P)^2^+4.0000P] where P=(Fo^2^+2Fc^2^)/3'
_refine_ls_weighting_scheme calc
_refine_ls_wR_factor_gt 0.1059
_refine_ls_wR_factor_ref 0.1259
_reflns_number_gt 1996
_reflns_number_total 3392
_reflns_threshold_expression >2sigma(I)
_cod_data_source_file c4dt02870h2.cif
_cod_data_source_block Ca
_cod_depositor_comments
;
The following automatic conversions were performed:

'_exptl_absorpt_correction_type' value 'Multi-scan' changed to
'multi-scan' according to
/usr/data/users/saulius/crontab/automatic-downloads/rss-feeds/RSC/lib/dictionaries/cif_core.dic
dictionary named 'cif_core.dic' version 2.4.2 from 2011-04-26.

Automatic conversion script
Id: cif_fix_values 2827 2014-09-09 07:05:25Z andrius 

 Adding full bibliography for 7033108--7033110.cif.
;
_cod_original_sg_symbol_H-M c2/c
_cod_database_code 7033108

loop_
_symmetry_equiv_pos_as_xyz
'x, y, z'
'-x, y, -z+1/2'
'x+1/2, y+1/2, z'
'-x+1/2, y+1/2, -z+1/2'
'-x, -y, -z'
'x, -y, z-1/2'
'-x+1/2, -y+1/2, -z'
'x+1/2, -y+1/2, z-1/2'

loop_
_atom_site_label
_atom_site_type_symbol
_atom_site_fract_x
_atom_site_fract_y
_atom_site_fract_z
_atom_site_U_iso_or_equiv
_atom_site_adp_type
_atom_site_occupancy
_atom_site_symmetry_multiplicity
_atom_site_calc_flag
_atom_site_refinement_flags
_atom_site_disorder_assembly
_atom_site_disorder_group
Ca1 Ca 0.09796(6) 0.45358(7) 0.19342(5) 0.0441(3) Uani 1 1 d . . .
S1 S 0.05363(9) 0.24547(11) 0.07124(7) 0.0530(4) Uani 1 1 d . . .
O1 O 0.0342(3) 0.4563(3) -0.15127(19) 0.0725(11) Uani 1 1 d . . .
O2 O 0.1469(3) 0.4435(3) -0.20887(17) 0.0751(11) Uani 1 1 d . . .
O3 O 0.0570(7) 0.3378(8) 0.1004(5) 0.062(3) Uani 0.614(8) 1 d PU A 1
O4 O 0.0445(5) 0.1693(6) 0.1258(5) 0.085(3) Uani 0.614(8) 1 d PU A 1
O5 O -0.0125(5) 0.2300(5) 0.0059(3) 0.067(2) Uani 0.614(8) 1 d PU A 1
O3B O 0.0882(13) 0.3127(13) 0.1301(8) 0.066(4) Uani 0.386(8) 1 d PU A 2
O4B O 0.0544(8) 0.1510(7) 0.0834(6) 0.059(3) Uani 0.386(8) 1 d PU A 2
O5B O -0.0442(7) 0.2861(11) 0.0274(7) 0.087(4) Uani 0.386(8) 1 d PU A 2
C1 C 0.1722(5) 0.2195(5) 0.0614(3) 0.0382(19) Uani 0.614(8) 1 d PDU . 1
C2 C 0.2040(7) 0.2613(9) 0.0046(5) 0.034(3) Uani 0.614(8) 1 d PDU . 1
C3 C 0.1446(7) 0.3242(6) -0.0443(4) 0.047(2) Uani 0.614(8) 1 d PDU A 1
H3A H 0.0865 0.3418 -0.0357 0.056 Uiso 0.614(8) 1 calc PR A 1
C5 C 0.2667(6) 0.3409(6) -0.1121(5) 0.044(2) Uani 0.614(8) 1 d PDU . 1
C1B C 0.1278(8) 0.2778(8) 0.0102(5) 0.034(3) Uani 0.386(8) 1 d PDU A 2
C2B C 0.0973(9) 0.3378(10) -0.0522(6) 0.039(3) Uani 0.386(8) 1 d PDU A 2
H2BA H 0.0362 0.3640 -0.0636 0.047 Uiso 0.386(8) 1 calc PR A 2
C3B C 0.2228(10) 0.2418(15) 0.0253(7) 0.035(4) Uani 0.386(8) 1 d PDU . 2
C5B C 0.2450(9) 0.3143(9) -0.0879(6) 0.036(3) Uani 0.386(8) 1 d PDU . 2
C4 C 0.1661(4) 0.3593(3) -0.1011(2) 0.0535(13) Uani 1 1 d D . .
C6 C 0.1116(4) 0.4248(3) -0.1582(2) 0.0481(12) Uani 1 1 d . A .
O6 O 0.1786(3) 0.5280(3) 0.1195(2) 0.0924(14) Uani 1 1 d . A .
N1 N 0.2363(4) 0.5702(4) 0.0263(3) 0.0902(17) Uani 1 1 d . A .
C7 C 0.1716(5) 0.5642(5) 0.0603(4) 0.092(2) Uani 1 1 d . . .
H7A H 0.1124 0.5903 0.0377 0.111 Uiso 1 1 calc R A .
C8 C 0.3241(6) 0.5227(7) 0.0515(5) 0.146(4) Uani 1 1 d . . .
H8A H 0.3263 0.4934 0.0969 0.219 Uiso 1 1 calc R A .
H8B H 0.3751 0.5686 0.0567 0.219 Uiso 1 1 calc R . .
H8C H 0.3309 0.4736 0.0179 0.219 Uiso 1 1 calc R . .
C9 C 0.2224(6) 0.6187(6) -0.0432(3) 0.150(4) Uani 1 1 d . . .
H9A H 0.1607 0.6490 -0.0556 0.224 Uiso 1 1 calc R A .
H9B H 0.2263 0.5720 -0.0791 0.224 Uiso 1 1 calc R . .
H9C H 0.2709 0.6669 -0.0403 0.224 Uiso 1 1 calc R . .
O7 O 0.2386(4) 0.3768(4) 0.2501(3) 0.126(2) Uani 1 1 d . A .
N2 N 0.3844(4) 0.3525(5) 0.3198(3) 0.0948(18) Uani 1 1 d . . .
C10 C 0.3101(7) 0.4097(7) 0.2914(5) 0.090(3) Uani 0.766(10) 1 d PU A 1
H10A H 0.3128 0.4751 0.3031 0.108 Uiso 0.766(10) 1 calc PR A 1
C11 C 0.4649(8) 0.3985(8) 0.3754(6) 0.123(4) Uani 0.766(10) 1 d PU A 1
H11A H 0.4426 0.4570 0.3925 0.184 Uiso 0.766(10) 1 calc PR A 1
H11B H 0.5167 0.4131 0.3543 0.184 Uiso 0.766(10) 1 calc PR A 1
H11C H 0.4864 0.3544 0.4146 0.184 Uiso 0.766(10) 1 calc PR A 1
C12 C 0.3836(10) 0.2541(8) 0.3136(7) 0.162(6) Uani 0.766(10) 1 d PU A 1
H12A H 0.3201 0.2305 0.3097 0.242 Uiso 0.766(10) 1 calc PR A 1
H12B H 0.4263 0.2265 0.3551 0.242 Uiso 0.766(10) 1 calc PR A 1
H12C H 0.4037 0.2362 0.2716 0.242 Uiso 0.766(10) 1 calc PR A 1
C10B C 0.313(3) 0.327(3) 0.263(2) 0.127(9) Uani 0.234(10) 1 d PU A 2
H10B H 0.3193 0.2744 0.2344 0.153 Uiso 0.234(10) 1 calc PR A 2
C11B C 0.473(3) 0.279(3) 0.313(2) 0.145(11) Uani 0.234(10) 1 d PU A 2
H11D H 0.4477 0.2287 0.2792 0.218 Uiso 0.234(10) 1 calc PR A 2
H11E H 0.5011 0.2511 0.3588 0.218 Uiso 0.234(10) 1 calc PR A 2
H11F H 0.5197 0.3153 0.2967 0.218 Uiso 0.234(10) 1 calc PR A 2
C12B C 0.398(3) 0.420(3) 0.350(3) 0.134(11) Uani 0.234(10) 1 d PU A 2
H12D H 0.3390 0.4559 0.3424 0.201 Uiso 0.234(10) 1 calc PR A 2
H12E H 0.4436 0.4578 0.3333 0.201 Uiso 0.234(10) 1 calc PR A 2
H12F H 0.4215 0.4064 0.3997 0.201 Uiso 0.234(10) 1 calc PR A 2
O8 O 0.0000 0.3548(3) 0.2500 0.0601(13) Uani 1 2 d S . .
N3 N 0.031(3) 0.1937(9) 0.254(2) 0.138(18) Uani 0.50 1 d P . .
C13 C -0.0223(17) 0.2702(9) 0.245(2) 0.083(6) Uani 0.50 1 d PU . .
H13A H -0.0772 0.2574 0.2068 0.099 Uiso 0.50 1 d PR A .
C14 C 0.1314(14) 0.2028(15) 0.2911(12) 0.167(9) Uani 0.50 1 d PU . .
H14A H 0.1529 0.2683 0.2896 0.251 Uiso 0.50 1 d PR A .
H14B H 0.1402 0.1830 0.3400 0.251 Uiso 0.50 1 d PR . .
H14C H 0.1675 0.1610 0.2679 0.251 Uiso 0.50 1 d PR . .
C15 C 0.0336(14) 0.0980(10) 0.2616(16) 0.146(7) Uani 0.50 1 d PU . .
H15A H -0.0314 0.0806 0.2398 0.219 Uiso 0.50 1 d PR . .
H15B H 0.0754 0.0617 0.2398 0.219 Uiso 0.50 1 d PR . .
H15C H 0.0481 0.0836 0.3119 0.219 Uiso 0.50 1 d PR . .

loop_
_atom_site_aniso_label
_atom_site_aniso_U_11
_atom_site_aniso_U_22
_atom_site_aniso_U_33
_atom_site_aniso_U_23
_atom_site_aniso_U_13
_atom_site_aniso_U_12
Ca1 0.0464(6) 0.0472(6) 0.0409(6) -0.0006(4) 0.0152(4) 0.0032(5)
S1 0.0477(7) 0.0687(11) 0.0511(8) -0.0070(7) 0.0283(6) -0.0003(7)
O1 0.060(2) 0.063(3) 0.091(3) 0.009(2) 0.013(2) 0.018(2)
O2 0.081(3) 0.100(3) 0.044(2) 0.0191(19) 0.0146(19) -0.008(2)
O3 0.061(5) 0.062(6) 0.068(7) -0.025(5) 0.026(4) 0.000(4)
O4 0.076(5) 0.096(6) 0.099(6) 0.026(5) 0.054(5) 0.011(4)
O5 0.046(4) 0.090(5) 0.058(4) -0.023(3) 0.003(3) -0.011(3)
O3B 0.098(11) 0.056(9) 0.060(10) -0.022(7) 0.050(8) -0.007(7)
O4B 0.070(6) 0.038(6) 0.083(8) 0.007(5) 0.046(6) -0.004(5)
O5B 0.053(6) 0.119(10) 0.096(8) 0.038(7) 0.032(6) 0.026(6)
C1 0.045(4) 0.041(4) 0.031(4) -0.002(3) 0.015(3) 0.007(3)
C2 0.041(5) 0.034(5) 0.029(5) -0.003(4) 0.012(4) 0.006(4)
C3 0.050(5) 0.040(5) 0.040(5) 0.000(4) -0.009(4) 0.020(4)
C5 0.060(5) 0.031(5) 0.034(5) 0.009(3) 0.000(4) 0.005(4)
C1B 0.039(6) 0.040(6) 0.023(5) 0.000(4) 0.010(4) 0.001(5)
C2B 0.047(6) 0.030(5) 0.030(5) 0.011(4) -0.011(5) 0.015(5)
C3B 0.045(7) 0.031(7) 0.028(7) -0.003(6) 0.006(6) 0.009(6)
C5B 0.053(6) 0.022(5) 0.025(6) 0.011(4) -0.003(5) 0.005(5)
C4 0.084(4) 0.037(3) 0.030(3) -0.001(2) -0.002(2) 0.012(3)
C6 0.055(3) 0.043(3) 0.041(3) 0.003(2) 0.003(2) 0.003(2)
O6 0.101(3) 0.104(4) 0.090(3) 0.014(3) 0.057(3) -0.018(3)
N1 0.094(4) 0.106(5) 0.086(4) -0.020(3) 0.051(3) -0.039(4)
C7 0.087(5) 0.097(6) 0.108(6) 0.003(4) 0.051(4) -0.011(4)
C8 0.101(6) 0.187(10) 0.165(8) -0.039(7) 0.060(6) -0.030(7)
C9 0.235(10) 0.157(8) 0.079(5) -0.013(5) 0.083(6) -0.077(7)
O7 0.101(4) 0.140(5) 0.114(4) -0.003(3) -0.014(3) 0.060(4)
N2 0.084(4) 0.079(5) 0.105(5) 0.023(4) -0.007(3) 0.021(4)
C10 0.100(7) 0.081(7) 0.089(7) 0.028(5) 0.024(5) 0.040(6)
C11 0.104(8) 0.104(8) 0.132(9) 0.025(6) -0.023(7) 0.000(7)
C12 0.153(11) 0.091(9) 0.200(11) -0.024(8) -0.030(9) 0.043(8)
C10B 0.112(15) 0.115(16) 0.134(16) -0.018(15) -0.009(14) 0.061(14)
C11B 0.108(18) 0.130(19) 0.165(19) 0.003(17) -0.024(18) 0.055(17)
C12B 0.12(2) 0.13(2) 0.14(2) 0.021(19) 0.019(19) 0.01(2)
O8 0.101(4) 0.034(3) 0.062(3) 0.000 0.051(3) 0.000
N3 0.29(6) 0.046(6) 0.118(12) 0.021(11) 0.13(3) 0.009(13)
C13 0.136(18) 0.058(7) 0.078(10) 0.004(9) 0.069(15) 0.003(8)
C14 0.181(15) 0.145(14) 0.174(15) 0.048(11) 0.041(12) 0.040(12)
C15 0.196(18) 0.078(9) 0.163(14) 0.009(11) 0.045(14) 0.036(10)

loop_
_atom_type_symbol
_atom_type_description
_atom_type_scat_dispersion_real
_atom_type_scat_dispersion_imag
_atom_type_scat_source
C C 0.0033 0.0016 'International Tables Vol C Tables 4.2.6.8 and 6.1.1.4'
H H 0.0000 0.0000 'International Tables Vol C Tables 4.2.6.8 and 6.1.1.4'
Ca Ca 0.2262 0.3064 'International Tables Vol C Tables 4.2.6.8 and 6.1.1.4'
N N 0.0061 0.0033 'International Tables Vol C Tables 4.2.6.8 and 6.1.1.4'
O O 0.0106 0.0060 'International Tables Vol C Tables 4.2.6.8 and 6.1.1.4'
S S 0.1246 0.1234 'International Tables Vol C Tables 4.2.6.8 and 6.1.1.4'

loop_
_geom_angle_atom_site_label_1
_geom_angle_atom_site_label_2
_geom_angle_atom_site_label_3
_geom_angle
_geom_angle_site_symmetry_1
_geom_angle_site_symmetry_3
O1 Ca1 O3B 110.1(4) 5_565 .
O1 Ca1 O6 92.65(15) 5_565 .
O3B Ca1 O6 91.2(4) . .
O1 Ca1 O7 171.79(18) 5_565 .
O3B Ca1 O7 78.0(4) . .
O6 Ca1 O7 88.57(19) . .
O1 Ca1 O2 90.76(14) 5_565 6_566
O3B Ca1 O2 157.0(4) . 6_566
O6 Ca1 O2 97.54(15) . 6_566
O7 Ca1 O2 81.03(17) . 6_566
O1 Ca1 O3 94.1(2) 5_565 .
O3B Ca1 O3 17.8(4) . .
O6 Ca1 O3 84.3(3) . .
O7 Ca1 O3 94.1(3) . .
O2 Ca1 O3 174.7(2) 6_566 .
O1 Ca1 O8 86.20(12) 5_565 .
O3B Ca1 O8 78.2(4) . .
O6 Ca1 O8 168.27(13) . .
O7 Ca1 O8 94.24(17) . .
O2 Ca1 O8 94.15(12) 6_566 .
O3 Ca1 O8 84.1(3) . .
O1 Ca1 C13 103.8(4) 5_565 2
O3B Ca1 C13 61.9(7) . 2
O6 Ca1 C13 151.9(5) . 2
O7 Ca1 C13 78.4(5) . 2
O2 Ca1 C13 104.8(7) 6_566 2
O3 Ca1 C13 72.1(7) . 2
O8 Ca1 C13 20.9(4) . 2
O1 Ca1 C10 155.4(2) 5_565 .
O3B Ca1 C10 94.3(5) . .
O6 Ca1 C10 83.75(19) . .
O7 Ca1 C10 17.0(2) . .
O2 Ca1 C10 65.7(2) 6_566 .
O3 Ca1 C10 109.7(3) . .
O8 Ca1 C10 102.05(16) . .
C13 Ca1 C10 89.9(6) 2 .
O1 Ca1 Ca1 62.76(10) 5_565 2
O3B Ca1 Ca1 109.6(4) . 2
O6 Ca1 Ca1 151.70(11) . 2
O7 Ca1 Ca1 113.79(15) . 2
O2 Ca1 Ca1 70.71(10) 6_566 2
O3 Ca1 Ca1 109.8(3) . 2
O8 Ca1 Ca1 34.38(10) . 2
C13 Ca1 Ca1 54.9(5) 2 2
C10 Ca1 Ca1 112.40(15) . 2
O4B S1 O3 146.5(6) . .
O4B S1 O5 89.0(6) . .
O3 S1 O5 117.0(4) . .
O4B S1 O3B 120.3(7) . .
O3 S1 O3B 29.3(6) . .
O5 S1 O3B 145.8(7) . .
O4B S1 O4 36.1(4) . .
O3 S1 O4 110.8(5) . .
O5 S1 O4 111.2(4) . .
O3B S1 O4 88.5(7) . .
O4B S1 O5B 114.6(7) . .
O3 S1 O5B 79.9(6) . .
O5 S1 O5B 40.6(5) . .
O3B S1 O5B 106.4(8) . .
O4 S1 O5B 113.6(5) . .
O4B S1 C1 81.8(5) . .
O3 S1 C1 106.6(5) . .
O5 S1 C1 109.2(4) . .
O3B S1 C1 93.4(7) . .
O4 S1 C1 100.7(4) . .
O5B S1 C1 140.3(5) . .
O4B S1 C1B 111.9(6) . .
O3 S1 C1B 94.0(6) . .
O5 S1 C1B 80.6(4) . .
O3B S1 C1B 101.8(8) . .
O4 S1 C1B 141.3(4) . .
O5B S1 C1B 99.3(5) . .
C1 S1 C1B 42.2(3) . .
C6 O1 Ca1 149.6(3) . 5_565
C6 O2 Ca1 131.8(3) . 6_565
S1 O3 Ca1 154.7(6) . .
S1 O3B Ca1 157.6(10) . .
C2 C1 C5 120.6(7) . 7
C2 C1 S1 120.1(6) . .
C5 C1 S1 119.2(5) 7 .
C3 C2 C1 120.6(8) . .
C3 C2 C2 119.1(10) . 7
C1 C2 C2 120.3(10) . 7
C4 C3 C2 124.0(8) . .
C4 C3 H3A 118.0 . .
C2 C3 H3A 118.0 . .
C1 C5 C4 116.6(7) 7 .
C3B C1B C2B 116.8(9) . .
C3B C1B S1 118.3(7) . .
C2B C1B S1 124.9(8) . .
C1B C2B C4 120.5(9) . .
C1B C2B H2BA 119.7 . .
C4 C2B H2BA 119.7 . .
C5B C3B C3B 123.8(15) 7 7
C5B C3B C1B 117.4(9) 7 .
C3B C3B C1B 118.6(14) 7 .
C4 C5B C3B 121.9(11) . 7
C5B C4 C3 92.3(7) . .
C5B C4 C6 136.9(7) . .
C3 C4 C6 130.8(6) . .
C5B C4 C5 27.8(5) . .
C3 C4 C5 119.1(6) . .
C6 C4 C5 109.9(5) . .
C5B C4 C2B 117.6(8) . .
C3 C4 C2B 25.9(4) . .
C6 C4 C2B 105.2(6) . .
C5 C4 C2B 144.9(6) . .
O2 C6 O1 125.0(5) . .
O2 C6 C4 117.7(5) . .
O1 C6 C4 117.3(5) . .
C7 O6 Ca1 145.4(4) . .
C7 N1 C8 120.7(7) . .
C7 N1 C9 123.4(7) . .
C8 N1 C9 115.7(6) . .
O6 C7 N1 127.3(7) . .
O6 C7 H7A 116.3 . .
N1 C7 H7A 116.3 . .
N1 C8 H8A 109.5 . .
N1 C8 H8B 109.5 . .
H8A C8 H8B 109.5 . .
N1 C8 H8C 109.5 . .
H8A C8 H8C 109.5 . .
H8B C8 H8C 109.5 . .
N1 C9 H9A 109.5 . .
N1 C9 H9B 109.5 . .
H9A C9 H9B 109.5 . .
N1 C9 H9C 109.5 . .
H9A C9 H9C 109.5 . .
H9B C9 H9C 109.5 . .
C10 O7 C10B 61.9(18) . .
C10 O7 Ca1 129.6(6) . .
C10B O7 Ca1 163.5(18) . .
C12B N2 C10 74(3) . .
C12B N2 C10B 131(3) . .
C10 N2 C10B 56.6(14) . .
C12B N2 C12 154(3) . .
C10 N2 C12 124.4(9) . .
C10B N2 C12 71.4(16) . .
C12B N2 C11 43(2) . .
C10 N2 C11 116.1(9) . .
C10B N2 C11 169.1(18) . .
C12 N2 C11 118.0(7) . .
C12B N2 C11B 122(3) . .
C10 N2 C11B 152.0(14) . .
C10B N2 C11B 103(2) . .
C12 N2 C11B 51.3(15) . .
C11 N2 C11B 80.9(13) . .
O7 C10 N2 120.6(10) . .
O7 C10 Ca1 33.4(4) . .
N2 C10 Ca1 154.0(8) . .
O7 C10 H10A 119.7 . .
N2 C10 H10A 119.7 . .
Ca1 C10 H10A 86.3 . .
N2 C11 H11A 109.5 . .
N2 C11 H11B 109.5 . .
H11A C11 H11B 109.5 . .
N2 C11 H11C 109.5 . .
H11A C11 H11C 109.5 . .
H11B C11 H11C 109.5 . .
N2 C12 H12A 109.5 . .
N2 C12 H12B 109.5 . .
H12A C12 H12B 109.5 . .
N2 C12 H12C 109.5 . .
H12A C12 H12C 109.5 . .
H12B C12 H12C 109.5 . .
O7 C10B N2 118(3) . .
O7 C10B H10B 121.2 . .
N2 C10B H10B 121.2 . .
N2 C11B H11D 109.5 . .
N2 C11B H11E 109.5 . .
H11D C11B H11E 109.5 . .
N2 C11B H11F 109.5 . .
H11D C11B H11F 109.5 . .
H11E C11B H11F 109.5 . .
N2 C12B H12D 109.5 . .
N2 C12B H12E 109.5 . .
H12D C12B H12E 109.5 . .
N2 C12B H12F 109.5 . .
H12D C12B H12F 109.5 . .
H12E C12B H12F 109.5 . .
C13 O8 C13 30(2) . 2
C13 O8 Ca1 113.7(13) . 2
C13 O8 Ca1 133.5(15) 2 2
C13 O8 Ca1 133.5(15) . .
C13 O8 Ca1 113.7(13) 2 .
Ca1 O8 Ca1 111.24(19) 2 .
N3 N3 C13 83(2) 2 2
N3 N3 C13 54.5(17) 2 .
C13 N3 C13 29(2) 2 .
N3 N3 C15 90.8(16) 2 .
C13 N3 C15 170(4) 2 .
C13 N3 C15 145(3) . .
N3 N3 C14 160(7) 2 .
C13 N3 C14 91(3) 2 .
C13 N3 C14 119(3) . .
C15 N3 C14 92(2) . .
N3 N3 C15 55.9(16) 2 2
C13 N3 C15 139(4) 2 2
C13 N3 C15 110(3) . 2
C15 N3 C15 36.8(15) . 2
C14 N3 C15 129(2) . 2
C13 C13 N3 97(3) 2 2
C13 C13 O8 75.0(11) 2 .
N3 C13 O8 171(4) 2 .
C13 C13 N3 54.6(18) 2 .
N3 C13 N3 43(3) 2 .
O8 C13 N3 130(2) . .
C13 C13 C14 148(2) 2 2
N3 C13 C14 53(3) 2 2
O8 C13 C14 136(2) . 2
N3 C13 C14 94(2) . 2
C13 C13 Ca1 109(4) 2 2
N3 C13 Ca1 138(3) 2 2
O8 C13 Ca1 45.4(9) . 2
N3 C13 Ca1 151(3) . 2
C14 C13 Ca1 102.1(11) 2 2
C13 C13 H13A 144.6 2 .
N3 C13 H13A 75.4 2 .
O8 C13 H13A 112.8 . .
N3 C13 H13A 107.6 . .
C14 C13 H13A 30.1 2 .
Ca1 C13 H13A 98.2 2 .
N3 C14 C13 35.9(8) . 2
N3 C14 C15 41.6(9) . .
C13 C14 C15 77.1(11) 2 .
N3 C14 H14A 111.0 . .
C13 C14 H14A 76.3 2 .
C15 C14 H14A 152.1 . .
N3 C14 H14B 109.4 . .
C13 C14 H14B 114.5 2 .
C15 C14 H14B 89.0 . .
H14A C14 H14B 109.5 . .
N3 C14 H14C 108.0 . .
C13 C14 H14C 130.5 2 .
C15 C14 H14C 82.1 . .
H14A C14 H14C 109.5 . .
H14B C14 H14C 109.5 . .
C15 C15 N3 87(2) 2 .
C15 C15 N3 55.8(15) 2 2
N3 C15 N3 33(3) . 2
C15 C15 C14 133.7(8) 2 .
N3 C15 C14 46(2) . .
N3 C15 C14 78.3(15) 2 .
C15 C15 H15A 14.5 2 .
N3 C15 H15A 101.9 . .
N3 C15 H15A 70.1 2 .
C14 C15 H15A 148.2 . .
C15 C15 H15B 118.0 2 .
N3 C15 H15B 118.0 . .
N3 C15 H15B 138.8 2 .
C14 C15 H15B 91.3 . .
H15A C15 H15B 109.5 . .
C15 C15 H15C 114.1 2 .
N3 C15 H15C 108.2 . .
N3 C15 H15C 109.1 2 .
C14 C15 H15C 84.4 . .
H15A C15 H15C 109.5 . .
H15B C15 H15C 109.5 . .

loop_
_geom_bond_atom_site_label_1
_geom_bond_atom_site_label_2
_geom_bond_distance
_geom_bond_site_symmetry_2
Ca1 O1 2.257(4) 5_565
Ca1 O3B 2.284(18) .
Ca1 O6 2.300(4) .
Ca1 O7 2.313(5) .
Ca1 O2 2.326(3) 6_566
Ca1 O3 2.366(12) .
Ca1 O8 2.418(3) .
Ca1 C13 3.11(2) 2
Ca1 C10 3.235(10) .
Ca1 Ca1 3.9912(17) 2
S1 O4B 1.326(10) .
S1 O3 1.390(12) .
S1 O5 1.396(6) .
S1 O3B 1.455(18) .
S1 O4 1.517(7) .
S1 O5B 1.560(10) .
S1 C1 1.810(7) .
S1 C1B 1.838(10) .
O1 C6 1.240(5) .
O1 Ca1 2.257(4) 5_565
O2 C6 1.239(5) .
O2 Ca1 2.326(3) 6_565
C1 C2 1.415(9) .
C1 C5 1.415(9) 7
C2 C3 1.406(11) .
C2 C2 1.421(17) 7
C3 C4 1.306(9) .
C3 H3A 0.9300 .
C5 C1 1.415(9) 7
C5 C4 1.545(9) .
C1B C3B 1.424(12) .
C1B C2B 1.437(12) .
C2B C4 1.563(12) .
C2B H2BA 0.9300 .
C3B C5B 1.412(13) 7
C3B C3B 1.417(16) 7
C5B C4 1.270(11) .
C5B C3B 1.412(13) 7
C4 C6 1.489(6) .
O6 C7 1.229(7) .
N1 C7 1.274(7) .
N1 C8 1.405(9) .
N1 C9 1.467(8) .
C7 H7A 0.9300 .
C8 H8A 0.9600 .
C8 H8B 0.9600 .
C8 H8C 0.9600 .
C9 H9A 0.9600 .
C9 H9B 0.9600 .
C9 H9C 0.9600 .
O7 C10 1.225(11) .
O7 C10B 1.25(3) .
N2 C12B 1.09(4) .
N2 C10 1.336(10) .
N2 C10B 1.35(4) .
N2 C12 1.365(11) .
N2 C11 1.511(12) .
N2 C11B 1.66(3) .
C10 H10A 0.9300 .
C11 H11A 0.9600 .
C11 H11B 0.9600 .
C11 H11C 0.9600 .
C12 H12A 0.9600 .
C12 H12B 0.9600 .
C12 H12C 0.9600 .
C10B H10B 0.9300 .
C11B H11D 0.9600 .
C11B H11E 0.9600 .
C11B H11F 0.9600 .
C12B H12D 0.9600 .
C12B H12E 0.9600 .
C12B H12F 0.9600 .
O8 C13 1.210(13) .
O8 C13 1.210(13) 2
O8 Ca1 2.418(3) 2
N3 N3 0.88(7) 2
N3 C13 1.065(14) 2
N3 C13 1.30(3) .
N3 C15 1.331(16) .
N3 C14 1.45(5) .
N3 C15 1.61(3) 2
C13 C13 0.63(5) 2
C13 N3 1.065(14) 2
C13 C14 1.82(3) 2
C13 Ca1 3.11(2) 2
C13 H13A 0.9599 .
C14 C13 1.82(3) 2
C14 C15 2.00(3) .
C14 H14A 0.9600 .
C14 H14B 0.9599 .
C14 H14C 0.9600 .
C15 C15 0.96(4) 2
C15 N3 1.61(3) 2
C15 H15A 0.9600 .
C15 H15B 0.9598 .
C15 H15C 0.9601 .
